data_2109004
loop_
_publ_author_name
'Hoser, Anna Agnieszka'
'Rekis, Toms'
'Madsen, Anders \/Ostergaard'

_publ_section_title
;
 Dynamics and disorder: on the stability of pyrazinamide polymorphs
;
_journal_issue '3 Part 1'
_journal_name_full 'Acta Crystallographica Section B'
_journal_page_first 416
_journal_page_last 424
_journal_paper_doi 10.1107/S2052520622004577
_journal_volume 78
_journal_year 2022
_chemical_formula_sum 'C5 H5 N3 O'
_chemical_formula_weight 123.1
_chemical_name_common Pyrazinamide
_space_group_IT_number 7
_space_group_name_Hall 'P -2yc'
_space_group_name_H-M_alt 'P 1 c 1'
_symmetry_cell_setting monoclinic
_symmetry_Int_Tables_number 7
_symmetry_space_group_name_Hall 'P -2yc'
_symmetry_space_group_name_H-M 'P 1 c 1'
_cell_angle_alpha 90
_cell_angle_beta 106.487(17)
_cell_angle_gamma 90
_cell_formula_units_Z 2
_cell_length_a 7.1730(17)
_cell_length_b 3.6500(13)
_cell_length_c 10.686(2)
_cell_measurement_reflns_used 17605
_cell_measurement_temperature 122
_cell_measurement_theta_max 54.47
_cell_measurement_theta_min 5.59
_cell_volume 268.27(13)
_diffrn_ambient_temperature 122
_diffrn_measured_fraction_theta_full 0.98
_diffrn_measured_fraction_theta_max 0.97
_diffrn_measurement_device_type 'Nonius Kappa CCD'
_diffrn_radiation_probe x-ray
_diffrn_radiation_source 'X-ray tube'
_diffrn_radiation_type 'Mo K\a'
_diffrn_radiation_wavelength 0.71073
_diffrn_reflns_av_R_equivalents 0.0418
_diffrn_reflns_av_unetI/netI 0.0622
_diffrn_reflns_limit_h_max 16
_diffrn_reflns_limit_h_min -16
_diffrn_reflns_limit_k_max 8
_diffrn_reflns_limit_k_min -7
_diffrn_reflns_limit_l_max 24
_diffrn_reflns_limit_l_min -24
_diffrn_reflns_number 17605
_diffrn_reflns_theta_full 54.17
_diffrn_reflns_theta_max 54.47
_diffrn_reflns_theta_min 5.59
_exptl_absorpt_coefficient_mu 0.113
_exptl_crystal_colour colorless
_exptl_crystal_density_diffrn 1.5241
_exptl_crystal_description prism
_exptl_crystal_F_000 128
_refine_diff_density_max 0.54
_refine_diff_density_min -0.30
_refine_ls_abs_structure_details '  2369 of Friedel pairs used in the refinement'
_refine_ls_extinction_method none
_refine_ls_goodness_of_fit_gt 2.24
_refine_ls_goodness_of_fit_ref 1.81
_refine_ls_hydrogen_treatment constr
_refine_ls_number_constraints 2
_refine_ls_number_parameters 87
_refine_ls_number_reflns 5658
_refine_ls_number_restraints 0
_refine_ls_R_factor_all 0.0942
_refine_ls_R_factor_gt 0.0474
_refine_ls_shift/su_max 0.0483
_refine_ls_shift/su_mean 0.0027
_refine_ls_structure_factor_coef F
_refine_ls_weighting_details w=1/(\s^2^(F)+0.0001F^2^)
_refine_ls_weighting_scheme sigma
_refine_ls_wR_factor_gt 0.0524
_refine_ls_wR_factor_ref 0.0545
_reflns_number_gt 3415
_reflns_number_total 5658
_reflns_threshold_expression I>3\s(I)
_cod_data_source_file so5076sup1.cif
_cod_data_source_block gamma122K
_cod_depositor_comments
;
The following automatic conversions were performed:

data item '_diffrn_radiation_probe' value 'X-ray' was changed to
'x-ray' in accordance with the
/home/data/users/saulius/crontab/automatic-downloads/rss-feeds/IUCr/lib/dictionaries/cif_core.dic
dictionary named 'cif_core.dic' version 2.4.2 last updated on
2011-04-26.

Automatic conversion script
Id: cif_fix_values 7556 2019-12-06 15:28:31Z antanas 
;
_cod_original_formula_sum 'C5 H5 N3 O1'
_cod_database_code 2109004

loop_
_space_group_symop_id
_space_group_symop_operation_xyz
1 x,y,z
2 x,-y,z+1/2

loop_
_atom_site_label
_atom_site_type_symbol
_atom_site_fract_x
_atom_site_fract_y
_atom_site_fract_z
_atom_site_adp_type
_atom_site_U_iso_or_equiv
_atom_site_site_symmetry_multiplicity
_atom_site_occupancy
_atom_site_calc_flag
_atom_site_refinement_flags
_atom_site_disorder_assembly
_atom_site_disorder_group
O1a O 0.619126 -0.13465(18) 0.530832 Uani 0.02294(15) 2 0.8102(6) d . . .
N1a N 0.04711(10) 0.22907(18) 0.40821(8) Uani 0.01715(14) 2 0.8102(6) d . . .
N2a N 0.27610(8) 0.28411(16) 0.66800(8) Uani 0.01484(13) 2 0.8102(6) d . . .
N3a N 0.64923(8) 0.0452(2) 0.73854(8) Uani 0.02208(15) 2 0.8102(6) d . . .
C4a C 0.09127(10) 0.3950(2) 0.63059(8) Uani 0.01717(15) 2 0.8102(6) d . . .
C3a C 0.55222(8) 0.00686(17) 0.61309(8) Uani 0.01585(14) 2 0.8102(6) d . . .
C2a C -0.02217(9) 0.36676(19) 0.50179(8) Uani 0.01671(16) 2 0.8102(6) d . . .
C1a C 0.34612(8) 0.14585(19) 0.57464(8) Uani 0.01220(12) 2 0.8102(6) d . . .
C5a C 0.23349(10) 0.11906(19) 0.44580(8) Uani 0.01509(14) 2 0.8102(6) d . . .
H1n3a H 0.587973 0.110127 0.794565 Uiso 0.0265 2 0.8102(6) d . . .
H2n3a H 0.773893 0.00544 0.764514 Uiso 0.0265 2 0.8102(6) d . . .
H1c4a H 0.035131 0.497168 0.694386 Uiso 0.0206 2 0.8102(6) d . . .
H1c2a H -0.15468 0.448935 0.479393 Uiso 0.0201 2 0.8102(6) d . . .
H1c5a H 0.29022 0.019378 0.381921 Uiso 0.0181 2 0.8102(6) d . . .
O1b O -0.00731(13) 0.3129(6) 0.38739(15) Uani 0.02294(17) 2 0.1898(6) d . . .
N1b N 0.5618(2) -0.0630(7) 0.51893(16) Uani 0.01715(16) 2 0.1898(6) d . . .
N2b N 0.36472(12) 0.2377(5) 0.68678(9) Uani 0.01484(15) 2 0.1898(6) d . . .
N3b N -0.00783(17) 0.4698(7) 0.59240(17) Uani 0.02208(18) 2 0.1898(6) d . . .
C4b C 0.54889(13) 0.1252(5) 0.73004(14) Uani 0.01717(18) 2 0.1898(6) d . . .
C3b C 0.07339(10) 0.3318(5) 0.50512(13) Uani 0.01585(16) 2 0.1898(6) d . . .
C2b C 0.64648(15) -0.0230(6) 0.64661(17) Uani 0.01671(18) 2 0.1898(6) d . . .
C1b C 0.27928(8) 0.1984(4) 0.55896(8) Uani 0.01220(15) 2 0.1898(6) d . . .
C5b C 0.37603(17) 0.0486(5) 0.47553(11) Uani 0.01509(16) 2 0.1898(6) d . . .
H1n3b H 0.063062 0.512883 0.671711 Uiso 0.0265 2 0.1898(6) d . . .
H2n3b H -0.1318 0.516917 0.570153 Uiso 0.0265 2 0.1898(6) d . . .
H1c4b H 0.615801 0.147307 0.821263 Uiso 0.0206 2 0.1898(6) d . . .
H1c2b H 0.779155 -0.099138 0.681976 Uiso 0.0201 2 0.1898(6) d . . .
H1c5b H 0.308519 0.024207 0.384481 Uiso 0.0181 2 0.1898(6) d . . .

loop_
_atom_site_aniso_label
_atom_site_aniso_type_symbol
_atom_site_aniso_U_11
_atom_site_aniso_U_22
_atom_site_aniso_U_33
_atom_site_aniso_U_12
_atom_site_aniso_U_13
_atom_site_aniso_U_23
O1a O 0.01475(18) 0.0279(3) 0.0265(3) 0.00582(17) 0.00646(17) -0.0019(2)
N1a N 0.01330(19) 0.0227(3) 0.0138(2) 0.00201(17) 0.00109(16) -0.00080(19)
N2a N 0.01402(18) 0.0187(2) 0.01162(19) 0.00105(17) 0.00335(14) -0.00043(18)
N3a N 0.01380(19) 0.0281(3) 0.0201(2) 0.00430(18) -0.00200(17) 0.0000(2)
C4a C 0.0153(2) 0.0208(3) 0.0164(2) 0.00226(19) 0.00621(19) -0.0019(2)
C3a C 0.01100(17) 0.0159(2) 0.0189(3) 0.00087(16) 0.00150(17) 0.00188(19)
C2a C 0.0120(2) 0.0197(3) 0.0182(3) 0.00339(19) 0.00399(18) 0.0001(2)
C1a C 0.01017(19) 0.0134(2) 0.0126(2) -0.00061(16) 0.00252(14) 0.00024(18)
C5a C 0.01245(19) 0.0206(3) 0.0116(2) 0.00148(18) 0.00244(16) -0.0018(2)
O1b O 0.01432(19) 0.0304(3) 0.0210(3) 0.00446(18) 0.0000(2) 0.0020(2)
N1b N 0.0138(2) 0.0217(3) 0.0166(3) 0.00330(18) 0.0053(2) -0.0018(2)
N2b N 0.01411(19) 0.0174(2) 0.0130(3) 0.00115(17) 0.00381(18) -0.00239(17)
N3b N 0.0150(2) 0.0277(3) 0.0250(3) 0.00734(19) 0.0078(2) 0.0004(2)
C4b C 0.0149(2) 0.0216(3) 0.0134(3) 0.0011(2) 0.0014(2) -0.0008(2)
C3b C 0.01138(18) 0.0156(3) 0.0209(3) 0.00191(17) 0.00498(19) 0.0016(2)
C2b C 0.0119(2) 0.0199(3) 0.0168(3) 0.0029(2) 0.0017(2) 0.0005(2)
C1b C 0.0103(2) 0.0129(2) 0.0136(3) -0.00024(16) 0.00377(18) -0.00041(17)
C5b C 0.0126(2) 0.0203(3) 0.0124(3) 0.00195(18) 0.0037(2) -0.0022(2)

loop_
_atom_type_symbol
_atom_type_scat_dispersion_real
_atom_type_scat_dispersion_imag
_atom_type_scat_source
C 0.0033 0.0016 'International Tables Vol C tables 4.2.6.8 and 6.1.1.1'
H 0.0000 0.0000 'International Tables Vol C tables 4.2.6.8 and 6.1.1.1'
N 0.0061 0.0033 'International Tables Vol C tables 4.2.6.8 and 6.1.1.1'
O 0.0106 0.0060 'International Tables Vol C tables 4.2.6.8 and 6.1.1.1'

loop_
_exptl_crystal_face_index_h
_exptl_crystal_face_index_k
_exptl_crystal_face_index_l
_exptl_crystal_face_perp_dist
? ? ? ?

loop_
_geom_angle_atom_site_label_1
_geom_angle_atom_site_label_2
_geom_angle_atom_site_label_3
_geom_angle_site_symmetry_1
_geom_angle_site_symmetry_2
_geom_angle_site_symmetry_3
_geom_angle
_geom_angle_publ_flag
C3a O1a N1b . . . 58.2(2) ?
C3a O1a C2b . . . 31.53(6) ?
N1b O1a C2b . . . 88.1(2) ?
C2a N1a C5a . . . 116.04(7) ?
C2a N1a O1b . . . 72.0(2) ?
C2a N1a C3b . . . 30.80(6) ?
C5a N1a O1b . . . 155.2(2) ?
C5a N1a C3b . . . 85.88(8) ?
O1b N1a C3b . . . 96.8(2) ?
C4a N2a C1a . . . 116.28(7) ?
C4a N2a N2b . . . 177.72(16) ?
C4a N2a C1b . . . 94.50(7) ?
C1a N2a N2b . . . 65.11(12) ?
C1a N2a C1b . . . 21.89(5) ?
N2b N2a C1b . . . 86.81(13) ?
C3a N3a H1n3a . . . 120 ?
C3a N3a H2n3a . . . 120 ?
C3a N3a C4b . . . 73.29(12) ?
C3a N3a C2b . . . 29.83(7) ?
H1n3a N3a H2n3a . . . 120 ?
H1n3a N3a C4b . . . 47.91 ?
H1n3a N3a C2b . . . 149.74 ?
H2n3a N3a C4b . . . 163.28 ?
H2n3a N3a C2b . . . 90.21 ?
C4b N3a C2b . . . 102.89(15) ?
N2a C4a C2a . . . 121.79(8) ?
N2a C4a H1c4a . . . 119.1 ?
N2a C4a N3b . . . 164.75(18) ?
N2a C4a C3b . . . 93.02(8) ?
N2a C4a H1n3b . . . 116.58 ?
C2a C4a H1c4a . . . 119.1 ?
C2a C4a N3b . . . 45.72(16) ?
C2a C4a C3b . . . 29.20(5) ?
C2a C4a H1n3b . . . 119.03 ?
H1c4a C4a N3b . . . 74.09 ?
H1c4a C4a C3b . . . 147.47 ?
H1c4a C4a H1n3b . . . 16.5 ?
N3b C4a C3b . . . 73.39(17) ?
N3b C4a H1n3b . . . 73.65 ?
C3b C4a H1n3b . . . 142.53 ?
O1a C3a N3a . . . 124.49(5) ?
O1a C3a C1a . . . 119.94(6) ?
O1a C3a N1b . . . 22.35(9) ?
O1a C3a C4b . . . 157.60(7) ?
O1a C3a C2b . . . 77.11(17) ?
N3a C3a C1a . . . 115.57(7) ?
N3a C3a N1b . . . 145.71(10) ?
N3a C3a C4b . . . 33.11(6) ?
N3a C3a C2b . . . 47.70(17) ?
C1a C3a N1b . . . 98.34(10) ?
C1a C3a C4b . . . 82.46(7) ?
C1a C3a C2b . . . 162.3(2) ?
N1b C3a C4b . . . 174.37(15) ?
N1b C3a C2b . . . 98.03(19) ?
C4b C3a C2b . . . 80.61(18) ?
N1a C2a C4a . . . 122.15(7) ?
N1a C2a H1c2a . . . 118.92 ?
N1a C2a O1b . . . 21.77(7) ?
N1a C2a N3b . . . 153.45(10) ?
N1a C2a C3b . . . 52.54(14) ?
C4a C2a H1c2a . . . 118.92 ?
C4a C2a O1b . . . 141.08(8) ?
C4a C2a N3b . . . 32.49(9) ?
C4a C2a C3b . . . 70.60(13) ?
H1c2a C2a O1b . . . 98.96 ?
H1c2a C2a N3b . . . 86.98 ?
H1c2a C2a C3b . . . 166.42 ?
O1b C2a N3b . . . 163.58(16) ?
O1b C2a C3b . . . 70.56(14) ?
N3b C2a C3b . . . 100.91(16) ?
N2a C1a C3a . . . 118.12(7) ?
N2a C1a C5a . . . 122.06(6) ?
N2a C1a N2b . . . 28.21(5) ?
N2a C1a C1b . . . 64.97(14) ?
N2a C1a C5b . . . 167.28(8) ?
C3a C1a C5a . . . 119.80(7) ?
C3a C1a N2b . . . 89.96(7) ?
C3a C1a C1b . . . 175.07(18) ?
C3a C1a C5b . . . 74.45(8) ?
C5a C1a N2b . . . 150.24(8) ?
C5a C1a C1b . . . 57.37(14) ?
C5a C1a C5b . . . 45.49(7) ?
N2b C1a C1b . . . 92.95(16) ?
N2b C1a C5b . . . 163.95(8) ?
C1b C1a C5b . . . 102.35(16) ?
N1a C5a C1a . . . 121.68(8) ?
N1a C5a H1c5a . . . 119.16 ?
N1a C5a C1b . . . 101.22(8) ?
N1a C5a C5b . . . 177.23(13) ?
N1a C5a H1c5b . . . 124.85 ?
C1a C5a H1c5a . . . 119.16 ?
C1a C5a C1b . . . 20.59(5) ?
C1a C5a C5b . . . 57.03(9) ?
C1a C5a H1c5b . . . 113.38 ?
H1c5a C5a C1b . . . 139.56 ?
H1c5a C5a C5b . . . 62.19 ?
H1c5a C5a H1c5b . . . 6.54 ?
C1b C5a C5b . . . 77.37(10) ?
C1b C5a H1c5b . . . 133.56 ?
C5b C5a H1c5b . . . 56.35 ?
N3a H1n3a C4b . . . 57.23 ?
N3a H1n3a H1c4b . . . 114.21 ?
C4b H1n3a H1c4b . . . 146.84 ?
C4a H1c4a H1n3b . . . 32.7 ?
C5a H1c5a C5b . . . 61.5 ?
C5a H1c5a H1c5b . . . 114.42 ?
C5b H1c5a H1c5b . . . 58.49 ?
N1a O1b C2a . . . 86.2(2) ?
N1a O1b C3b . . . 59.57(19) ?
C2a O1b C3b . . . 31.88(7) ?
O1a N1b C3a . . . 99.4(2) ?
O1a N1b C2b . . . 71.15(19) ?
O1a N1b C5b . . . 164.0(4) ?
C3a N1b C2b . . . 30.20(8) ?
C3a N1b C5b . . . 85.98(14) ?
C2b N1b C5b . . . 116.04(16) ?
N2a N2b C1a . . . 86.67(12) ?
N2a N2b C4b . . . 176.9(2) ?
N2a N2b C1b . . . 64.97(11) ?
C1a N2b C4b . . . 94.46(11) ?
C1a N2b C1b . . . 21.90(5) ?
C4b N2b C1b . . . 116.28(11) ?
C4a N3b C2a . . . 101.8(2) ?
C4a N3b C3b . . . 73.31(16) ?
C4a N3b H1n3b . . . 49.09 ?
C4a N3b H2n3b . . . 160.42 ?
C2a N3b C3b . . . 30.51(8) ?
C2a N3b H1n3b . . . 150.23 ?
C2a N3b H2n3b . . . 89.63 ?
C3b N3b H1n3b . . . 120 ?
C3b N3b H2n3b . . . 120 ?
H1n3b N3b H2n3b . . . 120 ?
N3a C4b C3a . . . 73.60(14) ?
N3a C4b H1n3a . . . 74.86 ?
N3a C4b N2b . . . 166.68(19) ?
N3a C4b C2b . . . 45.00(12) ?
N3a C4b H1c4b . . . 74.13 ?
C3a C4b H1n3a . . . 145.96 ?
C3a C4b N2b . . . 93.12(9) ?
C3a C4b C2b . . . 28.78(6) ?
C3a C4b H1c4b . . . 147.68 ?
H1n3a C4b N2b . . . 117.81 ?
H1n3a C4b C2b . . . 119.29 ?
H1n3a C4b H1c4b . . . 10.76 ?
N2b C4b C2b . . . 121.79(12) ?
N2b C4b H1c4b . . . 119.1 ?
C2b C4b H1c4b . . . 119.1 ?
N1a C3b C4a . . . 168.35(17) ?
N1a C3b C2a . . . 96.66(14) ?
N1a C3b O1b . . . 23.64(9) ?
N1a C3b N3b . . . 145.24(9) ?
N1a C3b C1b . . . 98.11(11) ?
C4a C3b C2a . . . 80.20(15) ?
C4a C3b O1b . . . 157.59(11) ?
C4a C3b N3b . . . 33.31(8) ?
C4a C3b C1b . . . 82.38(8) ?
C2a C3b O1b . . . 77.56(13) ?
C2a C3b N3b . . . 48.58(13) ?
C2a C3b C1b . . . 159.1(2) ?
O1b C3b N3b . . . 124.49(11) ?
O1b C3b C1b . . . 119.94(13) ?
N3b C3b C1b . . . 115.57(11) ?
O1a C2b N3a . . . 171.16(15) ?
O1a C2b C3a . . . 71.35(16) ?
O1a C2b N1b . . . 20.77(9) ?
O1a C2b C4b . . . 141.89(9) ?
O1a C2b H1c2b . . . 98.81 ?
N3a C2b C3a . . . 102.5(2) ?
N3a C2b N1b . . . 154.20(14) ?
N3a C2b C4b . . . 32.11(8) ?
N3a C2b H1c2b . . . 86.84 ?
C3a C2b N1b . . . 51.77(15) ?
C3a C2b C4b . . . 70.61(16) ?
C3a C2b H1c2b . . . 169.38 ?
N1b C2b C4b . . . 122.15(12) ?
N1b C2b H1c2b . . . 118.92 ?
C4b C2b H1c2b . . . 118.92 ?
N2a C1b C1a . . . 93.13(14) ?
N2a C1b C5a . . . 163.69(7) ?
N2a C1b N2b . . . 28.22(6) ?
N2a C1b C3b . . . 89.99(9) ?
N2a C1b C5b . . . 150.20(8) ?
C1a C1b C5a . . . 102.04(17) ?
C1a C1b N2b . . . 65.16(14) ?
C1a C1b C3b . . . 175.7(2) ?
C1a C1b C5b . . . 57.09(14) ?
C5a C1b N2b . . . 167.03(11) ?
C5a C1b C3b . . . 74.56(8) ?
C5a C1b C5b . . . 45.46(7) ?
N2b C1b C3b . . . 118.12(10) ?
N2b C1b C5b . . . 122.06(8) ?
C3b C1b C5b . . . 119.80(9) ?
C1a C5b C5a . . . 77.48(11) ?
C1a C5b H1c5a . . . 133.72 ?
C1a C5b N1b . . . 101.20(11) ?
C1a C5b C1b . . . 20.57(5) ?
C1a C5b H1c5b . . . 139.59 ?
C5a C5b H1c5a . . . 56.31 ?
C5a C5b N1b . . . 176.3(2) ?
C5a C5b C1b . . . 57.17(9) ?
C5a C5b H1c5b . . . 62.11 ?
H1c5a C5b N1b . . . 124.73 ?
H1c5a C5b C1b . . . 113.48 ?
H1c5a C5b H1c5b . . . 6.5 ?
N1b C5b C1b . . . 121.68(12) ?
N1b C5b H1c5b . . . 119.16 ?
C1b C5b H1c5b . . . 119.16 ?
C4a H1n3b H1c4a . . . 130.8 ?
C4a H1n3b N3b . . . 57.26 ?
H1c4a H1n3b N3b . . . 110.1 ?
H1n3a H1c4b C4b . . . 22.4 ?
C5a H1c5b H1c5a . . . 59.04 ?
C5a H1c5b C5b . . . 61.54 ?
H1c5a H1c5b C5b . . . 115.01 ?

loop_
_geom_bond_atom_site_label_1
_geom_bond_atom_site_label_2
_geom_bond_site_symmetry_1
_geom_bond_site_symmetry_2
_geom_bond_distance
_geom_bond_publ_flag
O1a C3a . . 1.2285(9) ?
O1a N1b . . 0.4736(18) ?
O1a C2b . . 1.2639(19) ?
N1a C2a . . 1.3348(13) ?
N1a C5a . . 1.3436(11) ?
N1a O1b . . 0.4961(16) ?
N1a C3b . . 1.0667(17) ?
N2a C4a . . 1.3344(11) ?
N2a C1a . . 1.3366(12) ?
N2a N2b . . 0.6330(11) ?
N2a C1b . . 1.2129(13) ?
N3a C3a . . 1.3309(12) ?
N3a H1n3a . . 0.87 ?
N3a H2n3a . . 0.87 ?
N3a C4b . . 0.7578(13) ?
N3a C2b . . 1.008(2) ?
C4a C2a . . 1.3898(13) ?
C4a H1c4a . . 0.96 ?
C4a N3b . . 0.7626(16) ?
C4a C3b . . 1.3303(18) ?
C4a H1n3b . . 0.6852 ?
C3a C1a . . 1.5057(11) ?
C3a N1b . . 1.059(2) ?
C3a C4b . . 1.3288(18) ?
C3a C2b . . 0.6781(12) ?
C2a H1c2a . . 0.96 ?
C2a O1b . . 1.2721(19) ?
C2a N3b . . 1.016(2) ?
C2a C3b . . 0.6881(12) ?
C1a C5a . . 1.3880(12) ?
C1a N2b . . 1.2145(14) ?
C1a C1b . . 0.4991(10) ?
C1a C5b . . 1.1928(17) ?
C5a H1c5a . . 0.96 ?
C5a C1b . . 1.1952(13) ?
C5a C5b . . 1.0139(15) ?
C5a H1c5b . . 1.0193 ?
H1n3a C4b . . 0.6689 ?
H1n3a H1c4b . . 0.3276 ?
H1c4a H1n3b . . 0.3601 ?
H1c5a C5b . . 1.0205 ?
H1c5a H1c5b . . 0.1275 ?
O1b C3b . . 1.229(2) ?
N1b C2b . . 1.335(2) ?
N1b C5b . . 1.344(2) ?
N2b C4b . . 1.3344(15) ?
N2b C1b . . 1.3366(14) ?
N3b C3b . . 1.331(2) ?
N3b H1n3b . . 0.87 ?
N3b H2n3b . . 0.87 ?
C4b C2b . . 1.390(2) ?
C4b H1c4b . . 0.96 ?
C3b C1b . . 1.5057(14) ?
C2b H1c2b . . 0.96 ?
C1b C5b . . 1.3880(18) ?
C5b H1c5b . . 0.96 ?

loop_
_geom_hbond_atom_site_label_D
_geom_hbond_atom_site_label_H
_geom_hbond_atom_site_label_A
_geom_hbond_site_symmetry_D
_geom_hbond_site_symmetry_H
_geom_hbond_site_symmetry_A
_geom_hbond_distance_DH
_geom_hbond_distance_HA
_geom_hbond_distance_DA
_geom_hbond_angle_DHA
_geom_hbond_publ_flag
N3a H1n3a O1a . . 2_555 0.87 2.47 3.2081(15) 142.72 ?
N3a H1n3a N1b . . 2_555 0.87 2.46 3.231(2) 147.53 ?
C4b H1n3a O1a . . 2_555 0.67 2.47 3.109(2) 160.02 ?
C4b H1n3a N1b . . 2_555 0.67 2.46 3.071(3) 152.09 ?
N3a H2n3a N1a . . 2_655 0.87 2.29 3.0819(17) 152.21 ?
N3a H2n3a O1b . . 2_655 0.87 2.09 2.8432(19) 144.48 ?
C2b H2n3a N1a . . 2_655 1.33 2.29 3.475(2) 146.34 ?
C2b H2n3a O1b . . 2_655 1.33 2.09 3.206(2) 137.83 ?
C4a H1c4a N1a . . 2_565 0.96 2.47 3.3640(17) 154.34 ?
C4a H1c4a O1b . . 2_565 0.96 2.28 3.204(2) 162.25 ?
N3b H1c4a N1a . . 2_565 1.05 2.47 3.464(2) 157.02 ?
N3b H1c4a O1b . . 2_565 1.05 2.28 3.249(3) 153.39 ?
C2a H1c2a O1a . . 1_465 0.96 2.40 3.2376(15) 145.82 ?
C5a H1c5a N2b . . 2_554 0.96 2.48 3.4237(18) 167.83 ?
C5b H1c5a N2b . . 2_554 1.02 2.48 3.237(2) 130.54 ?
C2a H2n3b O1a . . 1_465 1.33 2.14 3.2376(15) 136.67 ?
N3b H2n3b O1a . . 1_465 0.87 2.14 2.946(2) 154.79 ?
N3a H1c4b O1a . . 2_555 1.05 2.23 3.2081(15) 153.99 ?
N3a H1c4b N1b . . 2_555 1.05 2.27 3.231(2) 151.12 ?
C4b H1c4b O1a . . 2_555 0.96 2.23 3.109(2) 151.23 ?
C4b H1c4b N1b . . 2_555 0.96 2.27 3.071(3) 139.81 ?
C2b H1c2b O1b . . 2_655 0.96 2.42 3.206(2) 138.71 ?
C5a H1c5b N2b . . 2_554 1.02 2.45 3.4237(18) 158.65 ?
C5b H1c5b N2b . . 2_554 0.96 2.45 3.237(2) 138.57 ?

loop_
_geom_torsion_atom_site_label_1
_geom_torsion_atom_site_label_2
_geom_torsion_atom_site_label_3
_geom_torsion_atom_site_label_4
_geom_torsion_site_symmetry_1
_geom_torsion_site_symmetry_2
_geom_torsion_site_symmetry_3
_geom_torsion_site_symmetry_4
_geom_torsion
_geom_torsion_publ_flag
? ? ? ? ? ? ? ? ? ?

loop_
_restr_angle_atom_site_label_1
_restr_angle_site_symmetry_1
_restr_angle_atom_site_label_2
_restr_angle_site_symmetry_2
_restr_angle_atom_site_label_3
_restr_angle_site_symmetry_3
_restr_angle_target
_restr_angle_target_weight_param
? ? ? ? ? ? ? ?

loop_
_restr_distance_atom_site_label_1
_restr_distance_site_symmetry_1
_restr_distance_atom_site_label_2
_restr_distance_site_symmetry_2
_restr_distance_target
_restr_distance_target_weight_param
? ? ? ? ? ?

loop_
_restr_equal_angle_atom_site_label_1
_restr_equal_angle_site_symmetry_1
_restr_equal_angle_atom_site_label_2
_restr_equal_angle_site_symmetry_2
_restr_equal_angle_atom_site_label_3
_restr_equal_angle_site_symmetry_3
_restr_equal_angle_class_class_id
_restr_equal_angle_class_target_weight_param
? ? ? ? ? ? ? ?

loop_
_restr_equal_distance_atom_site_label_1
_restr_equal_distance_site_symmetry_1
_restr_equal_distance_atom_site_label_2
_restr_equal_distance_site_symmetry_2
_restr_equal_distance_class_class_id
_restr_equal_distance_class_target_weight_param
? ? ? ? ? ?

loop_
_restr_equal_torsion_atom_site_label_1
_restr_equal_torsion_site_symmetry_1
_restr_equal_torsion_atom_site_label_2
_restr_equal_torsion_site_symmetry_2
_restr_equal_torsion_atom_site_label_3
_restr_equal_torsion_site_symmetry_3
_restr_equal_torsion_atom_site_label_4
_restr_equal_torsion_site_symmetry_4
_restr_equal_torsion_class_class_id
_restr_equal_torsion_class_target_weight_param
? ? ? ? ? ? ? ? ? ?

loop_
_restr_torsion_atom_site_label_1
_restr_torsion_site_symmetry_1
_restr_torsion_atom_site_label_2
_restr_torsion_site_symmetry_2
_restr_torsion_atom_site_label_3
_restr_torsion_site_symmetry_3
_restr_torsion_atom_site_label_4
_restr_torsion_site_symmetry_4
_restr_torsion_angle_target
_restr_torsion_weight_param
? ? ? ? ? ? ? ? ? ?

loop_
_twin_individual_id
_twin_individual_mass_fraction_refined
_twin_individual_twin_matrix_11
_twin_individual_twin_matrix_12
_twin_individual_twin_matrix_13
_twin_individual_twin_matrix_21
_twin_individual_twin_matrix_22
_twin_individual_twin_matrix_23
_twin_individual_twin_matrix_31
_twin_individual_twin_matrix_32
_twin_individual_twin_matrix_33
? ? ? ? ? ? ? ? ? ? ?

loop_
_jana_atom_site_adp_c_label
_jana_atom_site_adp_c_type_symbol
_jana_atom_site_adp_c_111
_jana_atom_site_adp_c_112
_jana_atom_site_adp_c_113
_jana_atom_site_adp_c_122
_jana_atom_site_adp_c_123
_jana_atom_site_adp_c_133
_jana_atom_site_adp_c_222
_jana_atom_site_adp_c_223
_jana_atom_site_adp_c_233
_jana_atom_site_adp_c_333
? ? ? ? ? ? ? ? ? ? ? ?

loop_
_jana_atom_site_adp_d_label
_jana_atom_site_adp_d_type_symbol
_jana_atom_site_adp_d_1111
_jana_atom_site_adp_d_1112
_jana_atom_site_adp_d_1113
_jana_atom_site_adp_d_1122
_jana_atom_site_adp_d_1123
_jana_atom_site_adp_d_1133
_jana_atom_site_adp_d_1222
_jana_atom_site_adp_d_1223
_jana_atom_site_adp_d_1233
_jana_atom_site_adp_d_1333
_jana_atom_site_adp_d_2222
_jana_atom_site_adp_d_2223
_jana_atom_site_adp_d_2233
_jana_atom_site_adp_d_2333
_jana_atom_site_adp_d_3333
? ? ? ? ? ? ? ? ? ? ? ? ? ? ? ? ?

loop_
_jana_atom_site_adp_e_label
_jana_atom_site_adp_e_type_symbol
_jana_atom_site_adp_e_11111
_jana_atom_site_adp_e_11112
_jana_atom_site_adp_e_11113
_jana_atom_site_adp_e_11122
_jana_atom_site_adp_e_11123
_jana_atom_site_adp_e_11133
_jana_atom_site_adp_e_11222
_jana_atom_site_adp_e_11223
_jana_atom_site_adp_e_11233
_jana_atom_site_adp_e_11333
_jana_atom_site_adp_e_12222
_jana_atom_site_adp_e_12223
_jana_atom_site_adp_e_12233
_jana_atom_site_adp_e_12333
_jana_atom_site_adp_e_13333
_jana_atom_site_adp_e_22222
_jana_atom_site_adp_e_22223
_jana_atom_site_adp_e_22233
_jana_atom_site_adp_e_22333
_jana_atom_site_adp_e_23333
_jana_atom_site_adp_e_33333
? ? ? ? ? ? ? ? ? ? ? ? ? ? ? ? ? ? ? ? ? ? ?

loop_
_jana_atom_site_adp_f_label
_jana_atom_site_adp_f_type_symbol
_jana_atom_site_adp_f_111111
_jana_atom_site_adp_f_111112
_jana_atom_site_adp_f_111113
_jana_atom_site_adp_f_111122
_jana_atom_site_adp_f_111123
_jana_atom_site_adp_f_111133
_jana_atom_site_adp_f_111222
_jana_atom_site_adp_f_111223
_jana_atom_site_adp_f_111233
_jana_atom_site_adp_f_111333
_jana_atom_site_adp_f_112222
_jana_atom_site_adp_f_112223
_jana_atom_site_adp_f_112233
_jana_atom_site_adp_f_112333
_jana_atom_site_adp_f_113333
_jana_atom_site_adp_f_122222
_jana_atom_site_adp_f_122223
_jana_atom_site_adp_f_122233
_jana_atom_site_adp_f_122333
_jana_atom_site_adp_f_123333
_jana_atom_site_adp_f_133333
_jana_atom_site_adp_f_222222
_jana_atom_site_adp_f_222223
_jana_atom_site_adp_f_222233
_jana_atom_site_adp_f_222333
_jana_atom_site_adp_f_223333
_jana_atom_site_adp_f_233333
_jana_atom_site_adp_f_333333
? ? ? ? ? ? ? ? ? ? ? ? ? ? ? ? ? ? ? ? ? ? ? ? ? ? ? ? ? ?
